data_4503738
loop_
_publ_author_name
'Shi, Qian'
'Sun, Yunti'
'Sheng, Lizi'
'Ma, Kefang'
'Hu, Maolin'
'Hu, Xingen'
'Huang, Shaoming'

_publ_section_title
;
 Anion-Dependent Crystallization of Four Supramolecular Cadmium Complexes:
 Structures and Property Studies
;
_journal_issue 9
_journal_name_full 'Crystal Growth &amp; Design'
_journal_page_first 3401
_journal_paper_doi 10.1021/cg8003504
_journal_volume 8
_journal_year 2008
_chemical_formula_moiety '4(C35 H22 Cd N2 O6), C6 H14 N2 O2 '
_chemical_formula_sum 'C146 H102 Cd4 N10 O26'
_chemical_formula_weight 2862.02
_chemical_name_systematic
; 
 ? 
;
_space_group_IT_number 13
_symmetry_cell_setting monoclinic
_symmetry_space_group_name_Hall '-P 2yc'
_symmetry_space_group_name_H-M 'P 1 2/c 1'
_atom_sites_solution_hydrogens geom
_atom_sites_solution_primary direct
_atom_sites_solution_secondary difmap
_audit_creation_method SHELXL-97
_cell_angle_alpha 90.00
_cell_angle_beta 109.159(3)
_cell_angle_gamma 90.00
_cell_formula_units_Z 1
_cell_length_a 11.6924(7)
_cell_length_b 15.5292(9)
_cell_length_c 19.1580(9)
_cell_measurement_reflns_used 11459
_cell_measurement_temperature 298(2)
_cell_measurement_theta_max 25.21
_cell_measurement_theta_min 1.73
_cell_volume 3285.9(3)
_computing_cell_refinement 'SAINT (Bruker, 2002)'
_computing_data_collection 'SMART (Bruker, 2002)'
_computing_data_reduction SAINT
_computing_molecular_graphics 'XP (Bruker, 2002)'
_computing_publication_material 'SHELXL-97 (Bruker, 2002)'
_computing_structure_refinement 'SHELXL-97 (Sheldrick, 1997)'
_computing_structure_solution 'SHELXS-97 (Sheldrick, 1990)'
_diffrn_ambient_temperature 298(2)
_diffrn_measured_fraction_theta_full 0.997
_diffrn_measured_fraction_theta_max 0.997
_diffrn_measurement_device_type 'Bruker APEX area-detector diffractometer'
_diffrn_measurement_method '\f scans, and \w scans'
_diffrn_radiation_monochromator graphite
_diffrn_radiation_source 'fine-focus sealed tube'
_diffrn_radiation_type MoK\a
_diffrn_radiation_wavelength 0.71073
_diffrn_reflns_av_R_equivalents 0.0260
_diffrn_reflns_av_sigmaI/netI 0.0321
_diffrn_reflns_limit_h_max 13
_diffrn_reflns_limit_h_min -13
_diffrn_reflns_limit_k_max 16
_diffrn_reflns_limit_k_min -18
_diffrn_reflns_limit_l_max 22
_diffrn_reflns_limit_l_min -15
_diffrn_reflns_number 17258
_diffrn_reflns_theta_full 25.21
_diffrn_reflns_theta_max 25.21
_diffrn_reflns_theta_min 1.73
_diffrn_standards_decay_% 0
_diffrn_standards_interval_time 0
_diffrn_standards_number 0
_exptl_absorpt_coefficient_mu 0.715
_exptl_absorpt_correction_T_max 0.8761
_exptl_absorpt_correction_T_min 0.7728
_exptl_absorpt_correction_type multi-scan
_exptl_absorpt_process_details '(SADABS; Bruker, 2002)'
_exptl_crystal_colour pale-yellow
_exptl_crystal_density_diffrn 1.446
_exptl_crystal_density_method 'not measured'
_exptl_crystal_description block
_exptl_crystal_F_000 1448
_exptl_crystal_size_max 0.38
_exptl_crystal_size_mid 0.27
_exptl_crystal_size_min 0.19
_refine_diff_density_max 0.820
_refine_diff_density_min -0.344
_refine_diff_density_rms 0.107
_refine_ls_extinction_method none
_refine_ls_goodness_of_fit_ref 1.163
_refine_ls_hydrogen_treatment mixed
_refine_ls_matrix_type full
_refine_ls_number_parameters 446
_refine_ls_number_reflns 5920
_refine_ls_number_restraints 4
_refine_ls_restrained_S_all 1.169
_refine_ls_R_factor_all 0.0561
_refine_ls_R_factor_gt 0.0495
_refine_ls_shift/su_max 0.001
_refine_ls_shift/su_mean 0.000
_refine_ls_structure_factor_coef Fsqd
_refine_ls_weighting_details 'calc w=1/[\s^2^(Fo^2^)+(0.0823P)^2^+3.4051P] where P=(Fo^2^+2Fc^2^)/3'
_refine_ls_weighting_scheme calc
_refine_ls_wR_factor_gt 0.1369
_refine_ls_wR_factor_ref 0.1432
_reflns_number_gt 5242
_reflns_number_total 5920
_reflns_threshold_expression >2sigma(I)
_cod_data_source_file cg80035042.cif
_cod_data_source_block Cd(Pamoic)(phen)
_cod_depositor_comments
;
The following automatic conversions were performed:

'_exptl_absorpt_correction_type' value 'Multi-scan' changed to
'multi-scan' according to
/home/saulius/struct/CIF-dictionaries/cif_core.dic dictionary named
'cif_core.dic' version 2.4.1 from 2010-06-29.

Automatic conversion script
Id: cif_fix_values 1715 2011-07-08 13:25:40Z adriana 
;
_cod_original_sg_symbol_Hall -P2yc
_cod_original_sg_symbol_H-M P2/c
_cod_database_code 4503738

loop_
_symmetry_equiv_pos_as_xyz
'x, y, z'
'-x, y, -z+1/2'
'-x, -y, -z'
'x, -y, z-1/2'

loop_
_atom_site_label
_atom_site_type_symbol
_atom_site_fract_x
_atom_site_fract_y
_atom_site_fract_z
_atom_site_U_iso_or_equiv
_atom_site_adp_type
_atom_site_occupancy
_atom_site_symmetry_multiplicity
_atom_site_calc_flag
_atom_site_refinement_flags
Cd Cd 0.59709(3) 0.717105(19) 0.852904(16) 0.03977(14) Uani 1 1 d .
O1 O 0.7068(3) 0.8169(3) 0.8174(2) 0.0662(10) Uani 1 1 d .
O2 O 0.5930(3) 0.7611(2) 0.7139(2) 0.0659(10) Uani 1 1 d .
O3 O 0.8831(3) 0.9170(2) 0.81884(16) 0.0549(8) Uani 1 1 d .
H3A H 0.8414 0.8863 0.8356 0.066 Uiso 1 1 d R
O4 O 0.7566(3) 0.7008(2) 0.97224(17) 0.0594(9) Uani 1 1 d .
O5 O 0.5992(3) 0.7833(2) 0.96182(19) 0.0565(9) Uani 1 1 d .
O6 O 0.9094(3) 0.6685(2) 1.09720(17) 0.0579(9) Uani 1 1 d .
H6B H 0.8757 0.6669 1.0523 0.070 Uiso 1 1 d R
O7 O 0.0561(13) 0.6534(13) 0.8269(12) 0.228(11) Uani 0.50 1 d PD
N1 N 0.6622(3) 0.5879(3) 0.8182(2) 0.0512(9) Uani 1 1 d .
N2 N 0.4872(4) 0.6040(3) 0.8817(2) 0.0555(10) Uani 1 1 d .
N3 N 0.0501(13) 0.6981(11) 0.9129(9) 0.130(6) Uani 0.50 1 d PD
C1 C 0.8894(4) 0.9709(3) 0.7065(2) 0.0388(9) Uani 1 1 d .
C2 C 0.8327(4) 0.9205(3) 0.7440(2) 0.0415(9) Uani 1 1 d .
C3 C 0.7254(4) 0.8739(3) 0.7072(2) 0.0431(10) Uani 1 1 d .
C4 C 0.6718(4) 0.8849(3) 0.6323(3) 0.0499(11) Uani 1 1 d .
H4A H 0.6001 0.8558 0.6081 0.060 Uiso 1 1 calc R
C5 C 0.7223(4) 0.9386(3) 0.5914(2) 0.0475(11) Uani 1 1 d .
C6 C 0.6638(5) 0.9536(4) 0.5151(3) 0.0655(14) Uani 1 1 d .
H6A H 0.5893 0.9279 0.4914 0.079 Uiso 1 1 calc R
C7 C 0.7142(6) 1.0044(4) 0.4761(3) 0.0710(16) Uani 1 1 d .
H7A H 0.6728 1.0156 0.4265 0.085 Uiso 1 1 calc R
C8 C 0.8283(6) 1.0404(4) 0.5101(3) 0.0671(15) Uani 1 1 d .
H8A H 0.8646 1.0726 0.4822 0.081 Uiso 1 1 calc R
C9 C 0.8871(5) 1.0289(3) 0.5835(3) 0.0527(11) Uani 1 1 d .
H9A H 0.9629 1.0538 0.6050 0.063 Uiso 1 1 calc R
C10 C 0.8356(4) 0.9799(3) 0.6280(2) 0.0426(10) Uani 1 1 d .
C11 C 1.0000 1.0221(4) 0.7500 0.0415(13) Uani 1 2 d S
H11A H 1.023(4) 1.058(3) 0.714(2) 0.044(12) Uiso 1 1 d .
C12 C 0.6699(4) 0.8143(3) 0.7474(3) 0.0484(11) Uani 1 1 d .
C13 C 0.8895(4) 0.7340(3) 1.2033(2) 0.0389(9) Uani 1 1 d .
C14 C 0.8483(4) 0.7226(3) 1.1281(2) 0.0406(10) Uani 1 1 d .
C15 C 0.7428(4) 0.7653(3) 1.0816(2) 0.0401(10) Uani 1 1 d .
C16 C 0.6824(4) 0.8200(3) 1.1129(2) 0.0441(10) Uani 1 1 d .
H16A H 0.6151 0.8494 1.0826 0.053 Uiso 1 1 calc R
C17 C 0.7190(4) 0.8331(3) 1.1894(2) 0.0430(10) Uani 1 1 d .
C18 C 0.6535(5) 0.8881(4) 1.2209(3) 0.0619(13) Uani 1 1 d .
H18A H 0.5867 0.9177 1.1903 0.074 Uiso 1 1 calc R
C19 C 0.6860(5) 0.8986(4) 1.2948(3) 0.0719(16) Uani 1 1 d .
H19A H 0.6416 0.9349 1.3147 0.086 Uiso 1 1 calc R
C20 C 0.7874(5) 0.8543(4) 1.3415(3) 0.0630(14) Uani 1 1 d .
H20A H 0.8098 0.8618 1.3924 0.076 Uiso 1 1 calc R
C21 C 0.8531(4) 0.8003(3) 1.3129(3) 0.0477(11) Uani 1 1 d .
H21A H 0.9190 0.7709 1.3448 0.057 Uiso 1 1 calc R
C22 C 0.8228(4) 0.7882(3) 1.2356(2) 0.0384(9) Uani 1 1 d .
C23 C 1.0000 0.6841(5) 1.2500 0.0434(14) Uani 1 2 d S
H23A H 0.977(4) 0.651(3) 1.282(2) 0.035(11) Uiso 1 1 d .
C24 C 0.6963(4) 0.7499(3) 1.0004(2) 0.0461(10) Uani 1 1 d .
C25 C 0.7458(5) 0.5800(4) 0.7871(4) 0.0692(15) Uani 1 1 d .
H25A H 0.7792 0.6298 0.7748 0.083 Uiso 1 1 calc R
C26 C 0.7874(7) 0.5010(5) 0.7714(5) 0.105(3) Uani 1 1 d .
H26A H 0.8473 0.4982 0.7494 0.126 Uiso 1 1 calc R
C27 C 0.7393(8) 0.4281(5) 0.7887(6) 0.126(3) Uani 1 1 d .
H27A H 0.7651 0.3747 0.7778 0.151 Uiso 1 1 calc R
C28 C 0.6513(6) 0.4331(4) 0.8227(5) 0.094(2) Uani 1 1 d .
C29 C 0.5962(9) 0.3595(5) 0.8437(6) 0.137(4) Uani 1 1 d .
H29A H 0.6226 0.3048 0.8366 0.164 Uiso 1 1 calc R
C30 C 0.5083(9) 0.3675(5) 0.8732(7) 0.139(4) Uani 1 1 d .
H30A H 0.4728 0.3181 0.8845 0.166 Uiso 1 1 calc R
C31 C 0.4671(7) 0.4499(4) 0.8880(5) 0.093(2) Uani 1 1 d .
C32 C 0.3755(7) 0.4616(5) 0.9173(6) 0.116(3) Uani 1 1 d .
H32A H 0.3376 0.4140 0.9295 0.139 Uiso 1 1 calc R
C33 C 0.3399(7) 0.5420(6) 0.9286(5) 0.106(3) Uani 1 1 d .
H33A H 0.2779 0.5501 0.9483 0.127 Uiso 1 1 calc R
C34 C 0.3984(6) 0.6124(4) 0.9099(4) 0.0807(18) Uani 1 1 d .
H34A H 0.3740 0.6676 0.9176 0.097 Uiso 1 1 calc R
C35 C 0.5209(5) 0.5241(3) 0.8695(3) 0.0624(14) Uani 1 1 d .
C36 C 0.6145(5) 0.5159(3) 0.8362(3) 0.0597(13) Uani 1 1 d .
C37 C 0.067(2) 0.7309(13) 0.8526(11) 0.179(15) Uani 0.50 1 d PD
C38 C 0.0685(19) 0.7724(10) 0.9583(9) 0.109(6) Uani 0.50 1 d PD
C39 C 0.037(2) 0.6154(12) 0.9464(13) 0.157(8) Uiso 0.50 1 d PD

loop_
_atom_site_aniso_label
_atom_site_aniso_U_11
_atom_site_aniso_U_22
_atom_site_aniso_U_33
_atom_site_aniso_U_23
_atom_site_aniso_U_13
_atom_site_aniso_U_12
Cd 0.0395(2) 0.0429(2) 0.0329(2) 0.00233(12) 0.00643(14) -0.00092(12)
O1 0.069(2) 0.074(2) 0.053(2) 0.0040(18) 0.0170(18) -0.0293(19)
O2 0.053(2) 0.055(2) 0.077(3) 0.0015(19) 0.0048(19) -0.0192(17)
O3 0.0537(19) 0.068(2) 0.0363(17) 0.0038(15) 0.0057(14) -0.0195(16)
O4 0.052(2) 0.089(3) 0.0318(17) -0.0064(16) 0.0065(15) 0.0090(17)
O5 0.053(2) 0.064(2) 0.0391(18) -0.0005(15) -0.0023(16) 0.0057(15)
O6 0.0518(19) 0.079(2) 0.0351(16) -0.0131(16) 0.0042(14) 0.0189(17)
O7 0.112(11) 0.181(16) 0.42(3) 0.162(19) 0.132(16) 0.044(11)
N1 0.046(2) 0.051(2) 0.057(2) 0.0005(19) 0.0174(19) 0.0025(17)
N2 0.050(2) 0.058(3) 0.060(3) 0.007(2) 0.020(2) 0.0019(19)
N3 0.075(9) 0.184(17) 0.146(14) 0.029(13) 0.054(10) 0.010(10)
C1 0.035(2) 0.037(2) 0.042(2) -0.0001(18) 0.0108(18) 0.0044(17)
C2 0.042(2) 0.043(2) 0.036(2) 0.0019(18) 0.0074(18) -0.0018(18)
C3 0.040(2) 0.042(2) 0.043(2) -0.0018(19) 0.0083(19) -0.0043(18)
C4 0.042(2) 0.053(3) 0.046(3) -0.008(2) 0.003(2) -0.007(2)
C5 0.049(3) 0.051(3) 0.037(2) -0.002(2) 0.007(2) 0.005(2)
C6 0.071(3) 0.073(4) 0.042(3) -0.008(3) 0.005(3) 0.003(3)
C7 0.096(4) 0.076(4) 0.034(3) 0.000(3) 0.011(3) 0.013(3)
C8 0.095(4) 0.064(3) 0.050(3) 0.011(3) 0.035(3) 0.013(3)
C9 0.058(3) 0.056(3) 0.048(3) 0.004(2) 0.022(2) 0.002(2)
C10 0.047(2) 0.039(2) 0.042(2) 0.0018(19) 0.015(2) 0.0089(18)
C11 0.040(3) 0.039(3) 0.043(3) 0.000 0.010(3) 0.000
C12 0.041(2) 0.048(2) 0.052(3) 0.004(2) 0.010(2) -0.001(2)
C13 0.035(2) 0.043(2) 0.035(2) 0.0003(18) 0.0063(18) -0.0034(17)
C14 0.037(2) 0.049(2) 0.034(2) -0.0041(18) 0.0078(18) -0.0013(18)
C15 0.039(2) 0.041(2) 0.034(2) 0.0039(18) 0.0043(18) -0.0061(17)
C16 0.035(2) 0.048(2) 0.042(2) 0.003(2) 0.0042(19) -0.0003(18)
C17 0.036(2) 0.045(2) 0.048(3) -0.0046(19) 0.0139(19) -0.0052(18)
C18 0.051(3) 0.070(3) 0.062(3) -0.010(3) 0.014(2) 0.008(2)
C19 0.061(3) 0.088(4) 0.071(4) -0.024(3) 0.028(3) 0.005(3)
C20 0.064(3) 0.080(4) 0.050(3) -0.022(3) 0.026(3) -0.015(3)
C21 0.045(2) 0.056(3) 0.041(2) -0.007(2) 0.014(2) -0.014(2)
C22 0.035(2) 0.043(2) 0.037(2) -0.0034(17) 0.0120(18) -0.0133(17)
C23 0.044(3) 0.051(4) 0.030(3) 0.000 0.006(3) 0.000
C24 0.045(3) 0.051(2) 0.035(2) 0.002(2) 0.003(2) -0.008(2)
C25 0.061(3) 0.063(3) 0.090(4) 0.003(3) 0.033(3) 0.007(3)
C26 0.090(5) 0.089(5) 0.159(8) -0.008(5) 0.071(6) 0.022(4)
C27 0.107(6) 0.065(5) 0.219(11) -0.020(6) 0.071(7) 0.020(4)
C28 0.080(4) 0.051(3) 0.157(7) -0.002(4) 0.047(5) 0.007(3)
C29 0.141(8) 0.040(4) 0.244(13) 0.011(5) 0.082(9) 0.012(4)
C30 0.132(7) 0.050(4) 0.249(13) 0.033(6) 0.082(9) -0.013(4)
C31 0.092(5) 0.060(4) 0.134(7) 0.019(4) 0.047(5) -0.010(3)
C32 0.102(6) 0.092(6) 0.171(9) 0.029(6) 0.070(6) -0.023(5)
C33 0.088(5) 0.118(7) 0.132(7) 0.025(5) 0.065(5) -0.009(5)
C34 0.072(4) 0.085(4) 0.096(5) 0.010(4) 0.041(4) 0.003(3)
C35 0.054(3) 0.052(3) 0.075(4) 0.010(3) 0.014(3) -0.003(2)
C36 0.053(3) 0.047(3) 0.075(4) 0.003(2) 0.016(3) 0.004(2)
C37 0.096(14) 0.132(19) 0.30(4) 0.11(2) 0.049(18) 0.002(13)
C38 0.144(16) 0.095(12) 0.083(11) -0.003(9) 0.031(11) -0.022(10)

loop_
_atom_type_symbol
_atom_type_description
_atom_type_scat_dispersion_real
_atom_type_scat_dispersion_imag
_atom_type_scat_source
C C 0.0033 0.0016 'International Tables Vol C Tables 4.2.6.8 and 6.1.1.4'
H H 0.0000 0.0000 'International Tables Vol C Tables 4.2.6.8 and 6.1.1.4'
Cd Cd -0.8075 1.2024 'International Tables Vol C Tables 4.2.6.8 and 6.1.1.4'
N N 0.0061 0.0033 'International Tables Vol C Tables 4.2.6.8 and 6.1.1.4'
O O 0.0106 0.0060 'International Tables Vol C Tables 4.2.6.8 and 6.1.1.4'

loop_
_geom_angle_atom_site_label_1
_geom_angle_atom_site_label_2
_geom_angle_atom_site_label_3
_geom_angle
_geom_angle_site_symmetry_1
_geom_angle_site_symmetry_3
O1 Cd O2 99.89(15) . 2_656
O1 Cd O5 97.35(13) . .
O2 Cd O5 95.33(13) 2_656 .
O1 Cd N1 103.59(15) . .
O2 Cd N1 116.78(14) 2_656 .
O5 Cd N1 137.21(13) . .
O1 Cd N2 174.36(15) . .
O2 Cd N2 81.24(15) 2_656 .
O5 Cd N2 88.02(14) . .
N1 Cd N2 71.11(14) . .
O1 Cd O4 91.06(13) . .
O2 Cd O4 149.54(13) 2_656 .
O5 Cd O4 54.87(11) . .
N1 Cd O4 87.52(13) . .
N2 Cd O4 90.63(14) . .
O1 Cd C24 95.38(14) . .
O2 Cd C24 122.11(15) 2_656 .
O5 Cd C24 27.09(14) . .
N1 Cd C24 112.97(15) . .
N2 Cd C24 88.62(14) . .
O4 Cd C24 27.79(13) . .
O1 Cd O2 50.52(12) . .
O2 Cd O2 71.09(16) 2_656 .
O5 Cd O2 139.23(11) . .
N1 Cd O2 80.75(13) . .
N2 Cd O2 125.44(13) . .
O4 Cd O2 134.52(11) . .
C24 Cd O2 145.89(12) . .
O1 Cd C12 25.21(13) . .
O2 Cd C12 84.66(14) 2_656 .
O5 Cd C12 118.89(13) . .
N1 Cd C12 92.98(14) . .
N2 Cd C12 150.70(14) . .
O4 Cd C12 113.72(13) . .
C24 Cd C12 120.56(14) . .
O2 Cd C12 25.33(12) . .
O1 Cd Cd 83.90(9) . 2_656
O2 Cd Cd 44.38(10) 2_656 2_656
O5 Cd Cd 138.59(8) . 2_656
N1 Cd Cd 81.10(10) . 2_656
N2 Cd Cd 93.22(10) . 2_656
O4 Cd Cd 166.07(8) . 2_656
C24 Cd Cd 165.56(11) . 2_656
O2 Cd Cd 35.58(7) . 2_656
C12 Cd Cd 59.32(9) . 2_656
C12 O1 Cd 105.5(3) . .
C12 O2 Cd 154.6(4) . 2_656
C12 O2 Cd 83.3(3) . .
Cd O2 Cd 100.03(13) 2_656 .
C2 O3 H3A 109.2 . .
C24 O4 Cd 88.6(3) . .
C24 O5 Cd 95.0(3) . .
C14 O6 H6B 109.6 . .
C25 N1 C36 118.4(5) . .
C25 N1 Cd 125.3(4) . .
C36 N1 Cd 116.2(3) . .
C34 N2 C35 118.3(5) . .
C34 N2 Cd 125.8(4) . .
C35 N2 Cd 115.9(3) . .
C37 N3 C38 100.6(17) . .
C37 N3 C39 141.2(19) . .
C38 N3 C39 117.4(16) . .
C2 C1 C10 119.0(4) . .
C2 C1 C11 118.9(4) . .
C10 C1 C11 121.9(4) . .
O3 C2 C1 117.3(4) . .
O3 C2 C3 120.6(4) . .
C1 C2 C3 122.1(4) . .
C4 C3 C2 118.7(4) . .
C4 C3 C12 119.5(4) . .
C2 C3 C12 121.8(4) . .
C3 C4 C5 121.7(4) . .
C3 C4 H4A 119.1 . .
C5 C4 H4A 119.1 . .
C4 C5 C6 121.7(5) . .
C4 C5 C10 119.1(4) . .
C6 C5 C10 119.1(5) . .
C7 C6 C5 121.2(5) . .
C7 C6 H6A 119.4 . .
C5 C6 H6A 119.4 . .
C6 C7 C8 120.1(5) . .
C6 C7 H7A 120.0 . .
C8 C7 H7A 120.0 . .
C9 C8 C7 120.8(5) . .
C9 C8 H8A 119.6 . .
C7 C8 H8A 119.6 . .
C8 C9 C10 121.5(5) . .
C8 C9 H9A 119.2 . .
C10 C9 H9A 119.2 . .
C9 C10 C5 117.0(4) . .
C9 C10 C1 123.9(4) . .
C5 C10 C1 119.1(4) . .
C1 C11 C1 116.7(5) . 2_756
C1 C11 H11A 107(3) . .
C1 C11 H11A 108(3) 2_756 .
O2 C12 O1 120.6(5) . .
O2 C12 C3 121.1(4) . .
O1 C12 C3 118.3(4) . .
O2 C12 Cd 71.3(3) . .
O1 C12 Cd 49.3(2) . .
C3 C12 Cd 167.6(3) . .
C14 C13 C22 118.7(4) . .
C14 C13 C23 119.3(4) . .
C22 C13 C23 121.8(4) . .
O6 C14 C13 118.9(4) . .
O6 C14 C15 119.1(4) . .
C13 C14 C15 121.9(4) . .
C16 C15 C14 118.8(4) . .
C16 C15 C24 119.8(4) . .
C14 C15 C24 121.4(4) . .
C15 C16 C17 121.8(4) . .
C15 C16 H16A 119.1 . .
C17 C16 H16A 119.1 . .
C16 C17 C18 121.0(4) . .
C16 C17 C22 119.0(4) . .
C18 C17 C22 120.0(4) . .
C19 C18 C17 121.1(5) . .
C19 C18 H18A 119.4 . .
C17 C18 H18A 119.4 . .
C18 C19 C20 119.8(5) . .
C18 C19 H19A 120.1 . .
C20 C19 H19A 120.1 . .
C21 C20 C19 120.8(5) . .
C21 C20 H20A 119.6 . .
C19 C20 H20A 119.6 . .
C20 C21 C22 121.2(5) . .
C20 C21 H21A 119.4 . .
C22 C21 H21A 119.4 . .
C21 C22 C13 123.3(4) . .
C21 C22 C17 117.0(4) . .
C13 C22 C17 119.7(4) . .
C13 C23 C13 118.7(6) 2_757 .
C13 C23 H23A 106(3) 2_757 .
C13 C23 H23A 107(3) . .
O5 C24 O4 121.4(4) . .
O5 C24 C15 120.1(5) . .
O4 C24 C15 118.5(4) . .
O5 C24 Cd 57.9(2) . .
O4 C24 Cd 63.6(2) . .
C15 C24 Cd 176.0(3) . .
N1 C25 C26 123.3(6) . .
N1 C25 H25A 118.4 . .
C26 C25 H25A 118.4 . .
C27 C26 C25 118.9(7) . .
C27 C26 H26A 120.6 . .
C25 C26 H26A 120.6 . .
C26 C27 C28 120.0(6) . .
C26 C27 H27A 120.0 . .
C28 C27 H27A 120.0 . .
C27 C28 C36 117.2(6) . .
C27 C28 C29 123.9(7) . .
C36 C28 C29 118.9(7) . .
C30 C29 C28 121.8(7) . .
C30 C29 H29A 119.1 . .
C28 C29 H29A 119.1 . .
C29 C30 C31 121.7(7) . .
C29 C30 H30A 119.2 . .
C31 C30 H30A 119.2 . .
C32 C31 C35 117.7(6) . .
C32 C31 C30 123.9(7) . .
C35 C31 C30 118.3(7) . .
C33 C32 C31 120.5(6) . .
C33 C32 H32A 119.8 . .
C31 C32 H32A 119.8 . .
C32 C33 C34 118.6(7) . .
C32 C33 H33A 120.7 . .
C34 C33 H33A 120.7 . .
N2 C34 C33 122.8(7) . .
N2 C34 H34A 118.6 . .
C33 C34 H34A 118.6 . .
N2 C35 C31 122.0(5) . .
N2 C35 C36 117.7(4) . .
C31 C35 C36 120.3(5) . .
N1 C36 C28 122.3(5) . .
N1 C36 C35 118.7(4) . .
C28 C36 C35 119.0(5) . .
O7 C37 N3 87.1(16) . .

loop_
_geom_bond_atom_site_label_1
_geom_bond_atom_site_label_2
_geom_bond_distance
_geom_bond_site_symmetry_2
Cd O1 2.255(3) .
Cd O2 2.275(3) 2_656
Cd O5 2.319(3) .
Cd N1 2.319(4) .
Cd N2 2.346(4) .
Cd O4 2.443(3) .
Cd C24 2.728(4) .
Cd O2 2.735(4) .
Cd C12 2.867(5) .
Cd Cd 3.8503(6) 2_656
O1 C12 1.267(6) .
O2 C12 1.235(6) .
O2 Cd 2.275(3) 2_656
O3 C2 1.360(5) .
O3 H3A 0.8199 .
O4 C24 1.272(6) .
O5 C24 1.247(6) .
O6 C14 1.358(5) .
O6 H6B 0.8200 .
O7 C37 1.292(10) .
N1 C25 1.307(7) .
N1 C36 1.345(6) .
N2 C34 1.325(7) .
N2 C35 1.345(7) .
N3 C37 1.335(10) .
N3 C38 1.419(10) .
N3 C39 1.464(10) .
C1 C2 1.372(6) .
C1 C10 1.434(6) .
C1 C11 1.514(5) .
C2 C3 1.420(6) .
C3 C4 1.376(6) .
C3 C12 1.482(6) .
C4 C5 1.400(7) .
C4 H4A 0.9300 .
C5 C6 1.416(7) .
C5 C10 1.432(6) .
C6 C7 1.348(8) .
C6 H6A 0.9300 .
C7 C8 1.395(9) .
C7 H7A 0.9300 .
C8 C9 1.359(7) .
C8 H8A 0.9300 .
C9 C10 1.415(6) .
C9 H9A 0.9300 .
C11 C1 1.514(5) 2_756
C11 H11A 0.99(4) .
C13 C14 1.373(6) .
C13 C22 1.421(6) .
C13 C23 1.520(5) .
C14 C15 1.427(6) .
C15 C16 1.362(7) .
C15 C24 1.489(6) .
C16 C17 1.400(6) .
C16 H16A 0.9300 .
C17 C18 1.409(7) .
C17 C22 1.427(6) .
C18 C19 1.348(8) .
C18 H18A 0.9300 .
C19 C20 1.408(8) .
C19 H19A 0.9300 .
C20 C21 1.368(7) .
C20 H20A 0.9300 .
C21 C22 1.417(6) .
C21 H21A 0.9300 .
C23 C13 1.520(5) 2_757
C23 H23A 0.91(4) .
C25 C26 1.388(9) .
C25 H25A 0.9300 .
C26 C27 1.352(11) .
C26 H26A 0.9300 .
C27 C28 1.388(11) .
C27 H27A 0.9300 .
C28 C36 1.407(8) .
C28 C29 1.433(10) .
C29 C30 1.331(12) .
C29 H29A 0.9300 .
C30 C31 1.429(11) .
C30 H30A 0.9300 .
C31 C32 1.375(10) .
C31 C35 1.412(8) .
C32 C33 1.355(11) .
C32 H32A 0.9300 .
C33 C34 1.398(9) .
C33 H33A 0.9300 .
C34 H34A 0.9300 .
C35 C36 1.441(8) .

loop_
_geom_torsion_atom_site_label_1
_geom_torsion_atom_site_label_2
_geom_torsion_atom_site_label_3
_geom_torsion_atom_site_label_4
_geom_torsion
_geom_torsion_site_symmetry_1
_geom_torsion_site_symmetry_4
O2 Cd O1 C12 -53.7(4) 2_656 .
O5 Cd O1 C12 -150.4(3) . .
N1 Cd O1 C12 67.2(4) . .
O4 Cd O1 C12 154.9(3) . .
C24 Cd O1 C12 -177.6(3) . .
O2 Cd O1 C12 1.6(3) . .
Cd Cd O1 C12 -12.1(3) 2_656 .
O1 Cd O2 C12 -1.6(3) . .
O2 Cd O2 C12 119.6(3) 2_656 .
O5 Cd O2 C12 43.9(4) . .
N1 Cd O2 C12 -117.9(3) . .
N2 Cd O2 C12 -176.6(3) . .
O4 Cd O2 C12 -40.7(4) . .
C24 Cd O2 C12 -0.2(4) . .
Cd Cd O2 C12 154.5(4) 2_656 .
O1 Cd O2 Cd -156.1(2) . 2_656
O2 Cd O2 Cd -34.97(19) 2_656 2_656
O5 Cd O2 Cd -110.67(17) . 2_656
N1 Cd O2 Cd 87.60(15) . 2_656
N2 Cd O2 Cd 28.8(2) . 2_656
O4 Cd O2 Cd 164.80(13) . 2_656
C24 Cd O2 Cd -154.7(2) . 2_656
C12 Cd O2 Cd -154.5(4) . 2_656
O1 Cd O4 C24 99.5(3) . .
O2 Cd O4 C24 -12.2(4) 2_656 .
O5 Cd O4 C24 1.3(3) . .
N1 Cd O4 C24 -156.9(3) . .
N2 Cd O4 C24 -85.8(3) . .
O2 Cd O4 C24 128.7(3) . .
C12 Cd O4 C24 110.9(3) . .
Cd Cd O4 C24 168.0(3) 2_656 .
O1 Cd O5 C24 -87.4(3) . .
O2 Cd O5 C24 171.8(3) 2_656 .
N1 Cd O5 C24 31.8(4) . .
N2 Cd O5 C24 90.8(3) . .
O4 Cd O5 C24 -1.3(3) . .
O2 Cd O5 C24 -121.1(3) . .
C12 Cd O5 C24 -101.3(3) . .
Cd Cd O5 C24 -176.5(2) 2_656 .
O1 Cd N1 C25 1.4(5) . .
O2 Cd N1 C25 110.1(5) 2_656 .
O5 Cd N1 C25 -115.6(4) . .
N2 Cd N1 C25 179.4(5) . .
O4 Cd N1 C25 -89.1(5) . .
C24 Cd N1 C25 -100.5(5) . .
O2 Cd N1 C25 46.8(4) . .
C12 Cd N1 C25 24.6(5) . .
Cd Cd N1 C25 82.9(4) 2_656 .
O1 Cd N1 C36 177.1(3) . .
O2 Cd N1 C36 -74.3(4) 2_656 .
O5 Cd N1 C36 60.0(4) . .
N2 Cd N1 C36 -5.0(3) . .
O4 Cd N1 C36 86.6(4) . .
C24 Cd N1 C36 75.1(4) . .
O2 Cd N1 C36 -137.5(4) . .
C12 Cd N1 C36 -159.8(4) . .
Cd Cd N1 C36 -101.5(4) 2_656 .
O2 Cd N2 C34 -54.8(5) 2_656 .
O5 Cd N2 C34 40.9(5) . .
N1 Cd N2 C34 -177.1(5) . .
O4 Cd N2 C34 95.8(5) . .
C24 Cd N2 C34 68.0(5) . .
O2 Cd N2 C34 -113.9(5) . .
C12 Cd N2 C34 -116.9(5) . .
Cd Cd N2 C34 -97.6(5) 2_656 .
O2 Cd N2 C35 126.9(4) 2_656 .
O5 Cd N2 C35 -137.4(4) . .
N1 Cd N2 C35 4.6(4) . .
O4 Cd N2 C35 -82.6(4) . .
C24 Cd N2 C35 -110.3(4) . .
O2 Cd N2 C35 67.7(4) . .
C12 Cd N2 C35 64.7(5) . .
Cd Cd N2 C35 84.0(4) 2_656 .
C10 C1 C2 O3 -176.8(4) . .
C11 C1 C2 O3 -2.6(6) . .
C10 C1 C2 C3 2.9(6) . .
C11 C1 C2 C3 177.0(4) . .
O3 C2 C3 C4 174.6(4) . .
C1 C2 C3 C4 -5.0(7) . .
O3 C2 C3 C12 -5.2(7) . .
C1 C2 C3 C12 175.2(4) . .
C2 C3 C4 C5 1.9(7) . .
C12 C3 C4 C5 -178.3(4) . .
C3 C4 C5 C6 -176.5(5) . .
C3 C4 C5 C10 3.0(7) . .
C4 C5 C6 C7 -179.0(5) . .
C10 C5 C6 C7 1.4(8) . .
C5 C6 C7 C8 2.8(9) . .
C6 C7 C8 C9 -3.8(9) . .
C7 C8 C9 C10 0.4(8) . .
C8 C9 C10 C5 3.8(7) . .
C8 C9 C10 C1 -175.3(4) . .
C4 C5 C10 C9 175.8(4) . .
C6 C5 C10 C9 -4.6(6) . .
C4 C5 C10 C1 -5.1(6) . .
C6 C5 C10 C1 174.4(4) . .
C2 C1 C10 C9 -178.8(4) . .
C11 C1 C10 C9 7.2(6) . .
C2 C1 C10 C5 2.2(6) . .
C11 C1 C10 C5 -171.8(4) . .
C2 C1 C11 C1 64.8(3) . 2_756
C10 C1 C11 C1 -121.2(4) . 2_756
Cd O2 C12 O1 101.9(9) 2_656 .
Cd O2 C12 O1 2.5(5) . .
Cd O2 C12 C3 -81.0(10) 2_656 .
Cd O2 C12 C3 179.6(4) . .
Cd O2 C12 Cd 99.3(8) 2_656 .
Cd O1 C12 O2 -3.2(6) . .
Cd O1 C12 C3 179.7(3) . .
C4 C3 C12 O2 15.6(7) . .
C2 C3 C12 O2 -164.5(4) . .
C4 C3 C12 O1 -167.2(5) . .
C2 C3 C12 O1 12.6(7) . .
C4 C3 C12 Cd -166.0(13) . .
C2 C3 C12 Cd 13.9(18) . .
O1 Cd C12 O2 177.1(5) . .
O2 Cd C12 O2 -55.7(3) 2_656 .
O5 Cd C12 O2 -148.9(3) . .
N1 Cd C12 O2 60.9(3) . .
N2 Cd C12 O2 5.6(5) . .
O4 Cd C12 O2 149.5(3) . .
C24 Cd C12 O2 179.9(3) . .
Cd Cd C12 O2 -16.9(3) 2_656 .
O2 Cd C12 O1 127.1(4) 2_656 .
O5 Cd C12 O1 34.0(4) . .
N1 Cd C12 O1 -116.2(3) . .
N2 Cd C12 O1 -171.5(3) . .
O4 Cd C12 O1 -27.6(4) . .
C24 Cd C12 O1 2.8(4) . .
O2 Cd C12 O1 -177.1(5) . .
Cd Cd C12 O1 166.0(4) 2_656 .
O1 Cd C12 C3 -1.4(14) . .
O2 Cd C12 C3 125.7(15) 2_656 .
O5 Cd C12 C3 32.6(15) . .
N1 Cd C12 C3 -117.7(15) . .
N2 Cd C12 C3 -172.9(14) . .
O4 Cd C12 C3 -29.1(15) . .
C24 Cd C12 C3 1.3(16) . .
O2 Cd C12 C3 -178.6(17) . .
Cd Cd C12 C3 164.5(16) 2_656 .
C22 C13 C14 O6 -177.7(4) . .
C23 C13 C14 O6 -1.7(6) . .
C22 C13 C14 C15 1.8(6) . .
C23 C13 C14 C15 177.9(4) . .
O6 C14 C15 C16 -179.5(4) . .
C13 C14 C15 C16 0.9(6) . .
O6 C14 C15 C24 1.9(6) . .
C13 C14 C15 C24 -177.7(4) . .
C14 C15 C16 C17 -2.0(7) . .
C24 C15 C16 C17 176.6(4) . .
C15 C16 C17 C18 -178.3(4) . .
C15 C16 C17 C22 0.4(7) . .
C16 C17 C18 C19 177.7(5) . .
C22 C17 C18 C19 -0.9(8) . .
C17 C18 C19 C20 0.3(9) . .
C18 C19 C20 C21 -0.3(9) . .
C19 C20 C21 C22 1.0(8) . .
C20 C21 C22 C13 178.9(4) . .
C20 C21 C22 C17 -1.6(6) . .
C14 C13 C22 C21 176.0(4) . .
C23 C13 C22 C21 0.1(6) . .
C14 C13 C22 C17 -3.5(6) . .
C23 C13 C22 C17 -179.4(4) . .
C16 C17 C22 C21 -177.1(4) . .
C18 C17 C22 C21 1.5(6) . .
C16 C17 C22 C13 2.4(6) . .
C18 C17 C22 C13 -178.9(4) . .
C14 C13 C23 C13 120.3(4) . 2_757
C22 C13 C23 C13 -63.7(3) . 2_757
Cd O5 C24 O4 2.4(5) . .
Cd O5 C24 C15 -176.0(4) . .
Cd O4 C24 O5 -2.3(5) . .
Cd O4 C24 C15 176.2(4) . .
C16 C15 C24 O5 -3.8(7) . .
C14 C15 C24 O5 174.9(4) . .
C16 C15 C24 O4 177.7(4) . .
C14 C15 C24 O4 -3.7(7) . .
O1 Cd C24 O5 95.6(3) . .
O2 Cd C24 O5 -9.6(3) 2_656 .
N1 Cd C24 O5 -157.1(3) . .
N2 Cd C24 O5 -88.4(3) . .
O4 Cd C24 O5 177.7(5) . .
O2 Cd C24 O5 94.5(4) . .
C12 Cd C24 O5 94.5(3) . .
Cd Cd C24 O5 9.2(6) 2_656 .
O1 Cd C24 O4 -82.0(3) . .
O2 Cd C24 O4 172.7(3) 2_656 .
O5 Cd C24 O4 -177.7(5) . .
N1 Cd C24 O4 25.2(3) . .
N2 Cd C24 O4 94.0(3) . .
O2 Cd C24 O4 -83.1(4) . .
C12 Cd C24 O4 -83.2(3) . .
Cd Cd C24 O4 -168.4(3) 2_656 .
C36 N1 C25 C26 0.3(9) . .
Cd N1 C25 C26 175.8(6) . .
N1 C25 C26 C27 0.3(13) . .
C25 C26 C27 C28 -1.1(15) . .
C26 C27 C28 C36 1.3(14) . .
C26 C27 C28 C29 -179.3(10) . .
C27 C28 C29 C30 -176.9(11) . .
C36 C28 C29 C30 2.5(16) . .
C28 C29 C30 C31 -2.3(19) . .
C29 C30 C31 C32 178.9(11) . .
C29 C30 C31 C35 0.9(16) . .
C35 C31 C32 C33 -0.8(14) . .
C30 C31 C32 C33 -178.8(10) . .
C31 C32 C33 C34 -0.1(14) . .
C35 N2 C34 C33 1.0(10) . .
Cd N2 C34 C33 -177.3(6) . .
C32 C33 C34 N2 -0.1(13) . .
C34 N2 C35 C31 -1.9(9) . .
Cd N2 C35 C31 176.6(5) . .
C34 N2 C35 C36 177.7(5) . .
Cd N2 C35 C36 -3.8(7) . .
C32 C31 C35 N2 1.8(11) . .
C30 C31 C35 N2 180.0(8) . .
C32 C31 C35 C36 -177.8(7) . .
C30 C31 C35 C36 0.3(11) . .
C25 N1 C36 C28 -0.1(9) . .
Cd N1 C36 C28 -176.0(5) . .
C25 N1 C36 C35 -179.1(5) . .
Cd N1 C36 C35 5.0(6) . .
C27 C28 C36 N1 -0.7(11) . .
C29 C28 C36 N1 179.8(7) . .
C27 C28 C36 C35 178.3(7) . .
C29 C28 C36 C35 -1.2(11) . .
N2 C35 C36 N1 -0.8(8) . .
C31 C35 C36 N1 178.9(6) . .
N2 C35 C36 C28 -179.8(6) . .
C31 C35 C36 C28 -0.2(10) . .
C38 N3 C37 O7 175.0(16) . .
C39 N3 C37 O7 6(3) . .
